data_4087383
loop_
_publ_author_name
'Schaefer, Brian A.'
'Margulieux, Grant W.'
'Small, Brooke L.'
'Chirik, Paul J.'

_publ_section_title
;
 Evaluation of Cobalt Complexes Bearing Tridentate Pincer Ligands for
 Catalytic C--H Borylation
;
_journal_issue 7
_journal_name_full Organometallics
_journal_page_first 1307
_journal_paper_doi 10.1021/acs.organomet.5b00044
_journal_volume 34
_journal_year 2015
_chemical_formula_sum 'C21 H28 Co N2 P'
_chemical_formula_weight 398.35
_space_group_IT_number 19
_space_group_name_Hall 'P 2ac 2ab'
_space_group_name_H-M_alt 'P 21 21 21'
_symmetry_cell_setting orthorhombic
_symmetry_space_group_name_H-M 'P 21 21 21'
_atom_sites_solution_hydrogens geom
_atom_sites_solution_primary direct
_atom_sites_solution_secondary difmap
_audit_creation_method SHELXL-97
_cell_angle_alpha 90.00
_cell_angle_beta 90.00
_cell_angle_gamma 90.00
_cell_formula_units_Z 4
_cell_length_a 11.044(3)
_cell_length_b 11.477(3)
_cell_length_c 15.387(4)
_cell_measurement_reflns_used 7144
_cell_measurement_temperature 100(2)
_cell_measurement_theta_max 27.51
_cell_measurement_theta_min 2.21
_cell_volume 1950.3(9)
_computing_cell_refinement 'Bruker SAINT'
_computing_data_collection 'Bruker APEX2'
_computing_data_reduction 'Bruker SAINT'
_computing_molecular_graphics 'ORTEP 3 (Farraguia, 1997)'
_computing_structure_refinement 'SHELXL-97 (Sheldrick, 2008)'
_computing_structure_solution 'SIR 92 (Giacavazzo, 1993)'
_diffrn_ambient_temperature 100(2)
_diffrn_measured_fraction_theta_full 0.994
_diffrn_measured_fraction_theta_max 0.994
_diffrn_radiation_monochromator graphite
_diffrn_radiation_source 'fine-focus sealed tube'
_diffrn_radiation_type MoK\a
_diffrn_radiation_wavelength 0.71073
_diffrn_reflns_av_R_equivalents 0.0350
_diffrn_reflns_av_sigmaI/netI 0.0568
_diffrn_reflns_limit_h_max 14
_diffrn_reflns_limit_h_min -14
_diffrn_reflns_limit_k_max 8
_diffrn_reflns_limit_k_min -14
_diffrn_reflns_limit_l_max 18
_diffrn_reflns_limit_l_min -20
_diffrn_reflns_number 8632
_diffrn_reflns_theta_full 27.52
_diffrn_reflns_theta_max 27.52
_diffrn_reflns_theta_min 2.21
_exptl_absorpt_coefficient_mu 0.968
_exptl_absorpt_correction_T_max 0.7456
_exptl_absorpt_correction_T_min 0.6623
_exptl_absorpt_correction_type multi-scan
_exptl_absorpt_process_details 'SADABS v2008/1 (Bruker AXS)'
_exptl_crystal_colour blue
_exptl_crystal_density_diffrn 1.357
_exptl_crystal_density_method 'not measured'
_exptl_crystal_description prismatic
_exptl_crystal_F_000 840
_exptl_crystal_size_max 0.354
_exptl_crystal_size_mid 0.20
_exptl_crystal_size_min 0.18
_refine_diff_density_max 0.426
_refine_diff_density_min -0.320
_refine_diff_density_rms 0.060
_refine_ls_abs_structure_details 'Flack H D (1983), Acta Cryst. A39, 876-881'
_refine_ls_abs_structure_Flack 0.022(11)
_refine_ls_extinction_method none
_refine_ls_goodness_of_fit_ref 1.056
_refine_ls_hydrogen_treatment constr
_refine_ls_matrix_type full
_refine_ls_number_parameters 232
_refine_ls_number_reflns 4375
_refine_ls_number_restraints 0
_refine_ls_restrained_S_all 1.056
_refine_ls_R_factor_all 0.0293
_refine_ls_R_factor_gt 0.0276
_refine_ls_shift/su_max 0.002
_refine_ls_shift/su_mean 0.000
_refine_ls_structure_factor_coef Fsqd
_refine_ls_weighting_details 'calc w=1/[\s^2^(Fo^2^)+(0.0219P)^2^+0.0660P] where P=(Fo^2^+2Fc^2^)/3'
_refine_ls_weighting_scheme calc
_refine_ls_wR_factor_gt 0.0708
_refine_ls_wR_factor_ref 0.0716
_reflns_number_gt 4180
_reflns_number_total 4375
_reflns_threshold_expression >2\s(I)
_cod_data_source_file om5b00044_si_003.cif
_cod_data_source_block bs32
_cod_depositor_comments
;
The following automatic conversions were performed:

data item '_symmetry_cell_setting' value 'Orthorhombic' was changed
to 'orthorhombic' in accordance with the
/home/saulius/struct/COD-crude-data/automatic-downloads/DataCite-retrospective/ACS/depositions/lib/dictionaries/cif_core.dic
dictionary named 'cif_core.dic' version 2.4.2 last updated on
2011-04-26.

Automatic conversion script
Id: cif_fix_values 6909 2019-04-08 15:41:33Z antanas 
;
_cod_original_cell_volume 1950.4(8)
_cod_original_sg_symbol_H-M 'P2(1)2(1)2(1) '
_cod_database_code 4087383

loop_
_symmetry_equiv_pos_as_xyz
'x, y, z'
'-x+1/2, -y, z+1/2'
'x+1/2, -y+1/2, -z'
'-x, y+1/2, -z+1/2'

loop_
_atom_site_label
_atom_site_type_symbol
_atom_site_fract_x
_atom_site_fract_y
_atom_site_fract_z
_atom_site_U_iso_or_equiv
_atom_site_adp_type
_atom_site_occupancy
_atom_site_symmetry_multiplicity
_atom_site_calc_flag
_atom_site_refinement_flags
Co1 Co 0.01880(2) 0.02353(2) 0.011564(15) 0.01428(8) Uani 1 1 d .
P1 P 0.17443(4) 0.04145(4) -0.06929(3) 0.01575(11) Uani 1 1 d .
N1 N 0.07730(15) 0.15543(14) 0.06669(11) 0.0168(3) Uani 1 1 d .
N2 N -0.12118(14) 0.04630(15) 0.09074(11) 0.0186(3) Uani 1 1 d .
C19 C 0.3358(2) -0.0610(2) 0.04353(15) 0.0274(5) Uani 1 1 d .
H19A H 0.3942 -0.1237 0.0544 0.041 Uiso 1 1 calc R
H19B H 0.2624 -0.0750 0.0778 0.041 Uiso 1 1 calc R
H19C H 0.3715 0.0138 0.0604 0.041 Uiso 1 1 calc R
C7 C -0.09154(19) 0.12544(18) 0.15561(13) 0.0213(4) Uani 1 1 d .
C16 C 0.0501(2) 0.1298(2) -0.21023(15) 0.0283(5) Uani 1 1 d .
H16A H 0.0478 0.1434 -0.2731 0.042 Uiso 1 1 calc R
H16B H 0.0592 0.2044 -0.1799 0.042 Uiso 1 1 calc R
H16C H -0.0254 0.0924 -0.1918 0.042 Uiso 1 1 calc R
C8 C -0.1655(2) 0.1522(2) 0.22725(15) 0.0307(5) Uani 1 1 d .
C14 C -0.27862(19) -0.0723(2) 0.02098(18) 0.0349(6) Uani 1 1 d .
H14A H -0.2485 -0.0415 -0.0344 0.052 Uiso 1 1 calc R
H14B H -0.3673 -0.0734 0.0202 0.052 Uiso 1 1 calc R
H14C H -0.2481 -0.1517 0.0294 0.052 Uiso 1 1 calc R
C15 C 0.15680(18) 0.05095(18) -0.18820(13) 0.0225(4) Uani 1 1 d .
H15 H 0.2319 0.0865 -0.2129 0.027 Uiso 1 1 calc R
C2 C 0.18216(18) 0.21517(17) 0.04907(14) 0.0200(4) Uani 1 1 d .
C4 C 0.1693(2) 0.3246(2) 0.18272(16) 0.0335(6) Uani 1 1 d .
H4 H 0.2024 0.3808 0.2213 0.040 Uiso 1 1 calc R
C17 C 0.1408(2) -0.0703(2) -0.22807(15) 0.0310(5) Uani 1 1 d .
H17A H 0.0705 -0.1086 -0.2017 0.047 Uiso 1 1 calc R
H17B H 0.2135 -0.1170 -0.2171 0.047 Uiso 1 1 calc R
H17C H 0.1282 -0.0630 -0.2909 0.047 Uiso 1 1 calc R
C18 C 0.30371(17) -0.05834(18) -0.05287(14) 0.0214(4) Uani 1 1 d .
H18 H 0.2762 -0.1383 -0.0694 0.026 Uiso 1 1 calc R
C11 C -0.2805(2) 0.1003(2) 0.22913(17) 0.0380(6) Uani 1 1 d .
H11 H -0.3340 0.1141 0.2764 0.046 Uiso 1 1 calc R
C6 C 0.0185(2) 0.18454(16) 0.14296(12) 0.0201(4) Uani 1 1 d .
C5 C 0.0611(2) 0.26883(19) 0.20277(14) 0.0285(5) Uani 1 1 d .
C3 C 0.2289(2) 0.29706(19) 0.10523(16) 0.0297(5) Uani 1 1 d .
H3 H 0.3026 0.3354 0.0911 0.036 Uiso 1 1 calc R
C20 C 0.41535(18) -0.0302(2) -0.10767(15) 0.0317(5) Uani 1 1 d .
H20A H 0.4471 0.0463 -0.0910 0.048 Uiso 1 1 calc R
H20B H 0.3930 -0.0292 -0.1693 0.048 Uiso 1 1 calc R
H20C H 0.4775 -0.0897 -0.0979 0.048 Uiso 1 1 calc R
C1 C 0.23561(18) 0.18545(18) -0.03726(14) 0.0215(4) Uani 1 1 d .
H1A H 0.3250 0.1821 -0.0332 0.026 Uiso 1 1 calc R
H1B H 0.2133 0.2451 -0.0809 0.026 Uiso 1 1 calc R
C12 C -0.31474(19) 0.0291(2) 0.16141(17) 0.0362(6) Uani 1 1 d .
H12 H -0.3940 -0.0031 0.1610 0.043 Uiso 1 1 calc R
C9 C -0.1210(3) 0.2365(2) 0.28834(15) 0.0408(7) Uani 1 1 d .
H9 H -0.1683 0.2543 0.3381 0.049 Uiso 1 1 calc R
C21 C -0.00496(19) -0.14186(16) -0.02028(14) 0.0247(4) Uani 1 1 d .
H21A H 0.0739 -0.1786 -0.0303 0.037 Uiso 1 1 calc R
H21B H -0.0537 -0.1467 -0.0734 0.037 Uiso 1 1 calc R
H21C H -0.0469 -0.1823 0.0270 0.037 Uiso 1 1 calc R
C13 C -0.23585(17) 0.00340(19) 0.09361(15) 0.0258(5) Uani 1 1 d .
C10 C -0.0136(3) 0.2912(2) 0.27701(14) 0.0383(6) Uani 1 1 d .
H10 H 0.0129 0.3458 0.3193 0.046 Uiso 1 1 calc R

loop_
_atom_site_aniso_label
_atom_site_aniso_U_11
_atom_site_aniso_U_22
_atom_site_aniso_U_33
_atom_site_aniso_U_23
_atom_site_aniso_U_13
_atom_site_aniso_U_12
Co1 0.01537(11) 0.01214(12) 0.01533(12) -0.00074(9) -0.00025(9) -0.00187(9)
P1 0.0169(2) 0.0147(2) 0.0157(2) 0.00026(18) 0.00057(18) -0.00067(19)
N1 0.0183(7) 0.0164(8) 0.0156(8) 0.0031(6) -0.0037(6) -0.0011(6)
N2 0.0182(7) 0.0172(8) 0.0205(8) 0.0060(6) -0.0001(7) 0.0041(6)
C19 0.0270(10) 0.0257(11) 0.0294(11) 0.0029(8) -0.0059(9) 0.0054(9)
C7 0.0277(10) 0.0195(9) 0.0166(9) 0.0041(8) 0.0008(8) 0.0125(8)
C16 0.0297(11) 0.0297(11) 0.0254(11) 0.0058(9) -0.0073(9) -0.0015(9)
C8 0.0410(13) 0.0298(12) 0.0214(11) 0.0110(9) 0.0085(10) 0.0211(11)
C14 0.0216(9) 0.0297(12) 0.0534(16) 0.0083(11) -0.0037(11) -0.0077(8)
C15 0.0231(9) 0.0275(11) 0.0168(9) 0.0048(8) 0.0020(8) -0.0012(8)
C2 0.0221(9) 0.0132(8) 0.0247(10) 0.0016(7) -0.0077(8) -0.0007(8)
C4 0.0537(14) 0.0182(10) 0.0287(12) -0.0073(9) -0.0204(12) 0.0012(11)
C17 0.0418(12) 0.0353(13) 0.0160(10) -0.0035(9) -0.0005(10) 0.0034(10)
C18 0.0202(9) 0.0185(9) 0.0256(11) -0.0008(8) 0.0006(8) 0.0036(8)
C11 0.0406(13) 0.0385(13) 0.0348(13) 0.0198(11) 0.0216(12) 0.0238(11)
C6 0.0295(10) 0.0150(8) 0.0157(9) -0.0010(7) -0.0032(9) 0.0085(8)
C5 0.0476(13) 0.0187(10) 0.0194(11) -0.0021(8) -0.0103(10) 0.0099(10)
C3 0.0347(12) 0.0181(10) 0.0363(13) 0.0000(9) -0.0152(11) -0.0050(9)
C20 0.0223(9) 0.0397(13) 0.0331(12) 0.0009(11) 0.0048(9) 0.0059(10)
C1 0.0193(9) 0.0175(9) 0.0277(11) 0.0033(8) -0.0018(8) -0.0046(8)
C12 0.0239(9) 0.0375(12) 0.0473(14) 0.0246(12) 0.0157(10) 0.0112(11)
C9 0.0708(19) 0.0348(14) 0.0167(11) 0.0029(9) 0.0097(12) 0.0320(14)
C21 0.0294(10) 0.0159(9) 0.0289(10) -0.0010(7) 0.0018(10) -0.0062(8)
C13 0.0191(9) 0.0236(11) 0.0345(11) 0.0133(9) 0.0025(8) 0.0043(8)
C10 0.0699(19) 0.0261(11) 0.0190(10) -0.0057(8) -0.0088(13) 0.0202(13)

loop_
_atom_type_symbol
_atom_type_description
_atom_type_scat_dispersion_real
_atom_type_scat_dispersion_imag
_atom_type_scat_source
C C 0.0033 0.0016 'International Tables Vol C Tables 4.2.6.8 and 6.1.1.4'
H H 0.0000 0.0000 'International Tables Vol C Tables 4.2.6.8 and 6.1.1.4'
N N 0.0061 0.0033 'International Tables Vol C Tables 4.2.6.8 and 6.1.1.4'
P P 0.1023 0.0942 'International Tables Vol C Tables 4.2.6.8 and 6.1.1.4'
Co Co 0.3494 0.9721 'International Tables Vol C Tables 4.2.6.8 and 6.1.1.4'

loop_
_geom_angle_atom_site_label_1
_geom_angle_atom_site_label_2
_geom_angle_atom_site_label_3
_geom_angle
N1 Co1 C21 160.80(8)
N1 Co1 N2 83.28(8)
C21 Co1 N2 100.08(8)
N1 Co1 P1 84.67(5)
C21 Co1 P1 93.15(6)
N2 Co1 P1 166.69(5)
C15 P1 C18 104.72(9)
C15 P1 C1 104.47(9)
C18 P1 C1 103.58(9)
C15 P1 Co1 119.99(7)
C18 P1 Co1 118.91(7)
C1 P1 Co1 103.00(7)
C2 N1 C6 116.31(17)
C2 N1 Co1 127.75(14)
C6 N1 Co1 115.00(13)
C13 N2 C7 115.67(18)
C13 N2 Co1 134.22(16)
C7 N2 Co1 110.09(13)
N2 C7 C6 114.84(18)
N2 C7 C8 124.7(2)
C6 C7 C8 120.4(2)
C11 C8 C7 116.7(2)
C11 C8 C9 125.6(2)
C7 C8 C9 117.5(2)
C16 C15 C17 111.20(18)
C16 C15 P1 109.73(15)
C17 C15 P1 110.86(14)
N1 C2 C3 122.2(2)
N1 C2 C1 113.27(17)
C3 C2 C1 124.47(19)
C5 C4 C3 119.4(2)
C19 C18 C20 110.68(17)
C19 C18 P1 108.98(14)
C20 C18 P1 114.64(15)
C12 C11 C8 119.0(2)
N1 C6 C7 114.03(17)
N1 C6 C5 124.1(2)
C7 C6 C5 121.80(19)
C4 C5 C6 117.1(2)
C4 C5 C10 126.1(2)
C6 C5 C10 116.7(2)
C2 C3 C4 120.8(2)
C2 C1 P1 107.24(13)
C11 C12 C13 121.5(2)
C10 C9 C8 121.9(2)
N2 C13 C12 122.1(2)
N2 C13 C14 118.78(19)
C12 C13 C14 119.15(19)
C9 C10 C5 121.6(2)

loop_
_geom_bond_atom_site_label_1
_geom_bond_atom_site_label_2
_geom_bond_distance
Co1 N1 1.8516(16)
Co1 C21 1.978(2)
Co1 N2 1.9856(16)
Co1 P1 2.1317(6)
P1 C15 1.843(2)
P1 C18 1.848(2)
P1 C1 1.852(2)
N1 C2 1.373(3)
N1 C6 1.382(3)
N2 C13 1.359(3)
N2 C7 1.389(3)
C19 C18 1.525(3)
C7 C6 1.405(3)
C7 C8 1.406(3)
C16 C15 1.525(3)
C8 C11 1.403(4)
C8 C9 1.435(4)
C14 C13 1.492(4)
C15 C17 1.531(3)
C2 C3 1.377(3)
C2 C1 1.493(3)
C4 C5 1.390(4)
C4 C3 1.398(4)
C18 C20 1.528(3)
C11 C12 1.377(4)
C6 C5 1.416(3)
C5 C10 1.432(4)
C12 C13 1.391(3)
C9 C10 1.354(4)

loop_
_geom_torsion_atom_site_label_1
_geom_torsion_atom_site_label_2
_geom_torsion_atom_site_label_3
_geom_torsion_atom_site_label_4
_geom_torsion
N1 Co1 P1 C15 -124.59(9)
C21 Co1 P1 C15 74.53(10)
N2 Co1 P1 C15 -99.4(2)
N1 Co1 P1 C18 104.58(9)
C21 Co1 P1 C18 -56.30(10)
N2 Co1 P1 C18 129.8(2)
N1 Co1 P1 C1 -9.17(8)
C21 Co1 P1 C1 -170.05(9)
N2 Co1 P1 C1 16.0(2)
C21 Co1 N1 C2 82.1(3)
N2 Co1 N1 C2 -176.53(17)
P1 Co1 N1 C2 -2.19(16)
C21 Co1 N1 C6 -86.3(3)
N2 Co1 N1 C6 15.08(13)
P1 Co1 N1 C6 -170.58(13)
N1 Co1 N2 C13 165.16(19)
C21 Co1 N2 C13 -34.0(2)
P1 Co1 N2 C13 139.92(19)
N1 Co1 N2 C7 -13.72(12)
C21 Co1 N2 C7 147.17(13)
P1 Co1 N2 C7 -39.0(3)
C13 N2 C7 C6 -169.01(17)
Co1 N2 C7 C6 10.1(2)
C13 N2 C7 C8 7.7(3)
Co1 N2 C7 C8 -173.21(16)
N2 C7 C8 C11 -4.5(3)
C6 C7 C8 C11 172.05(18)
N2 C7 C8 C9 -179.89(19)
C6 C7 C8 C9 -3.4(3)
C18 P1 C15 C16 178.87(14)
C1 P1 C15 C16 -72.56(16)
Co1 P1 C15 C16 42.09(17)
C18 P1 C15 C17 55.65(17)
C1 P1 C15 C17 164.22(15)
Co1 P1 C15 C17 -81.13(16)
C6 N1 C2 C3 2.0(3)
Co1 N1 C2 C3 -166.25(16)
C6 N1 C2 C1 -175.74(16)
Co1 N1 C2 C1 16.0(2)
C15 P1 C18 C19 173.29(15)
C1 P1 C18 C19 64.08(16)
Co1 P1 C18 C19 -49.36(16)
C15 P1 C18 C20 48.64(18)
C1 P1 C18 C20 -60.58(18)
Co1 P1 C18 C20 -174.02(13)
C7 C8 C11 C12 -1.1(3)
C9 C8 C11 C12 173.9(2)
C2 N1 C6 C7 176.75(16)
Co1 N1 C6 C7 -13.5(2)
C2 N1 C6 C5 -1.2(3)
Co1 N1 C6 C5 168.56(15)
N2 C7 C6 N1 1.4(2)
C8 C7 C6 N1 -175.46(17)
N2 C7 C6 C5 179.41(18)
C8 C7 C6 C5 2.6(3)
C3 C4 C5 C6 1.2(3)
C3 C4 C5 C10 -176.8(2)
N1 C6 C5 C4 -0.3(3)
C7 C6 C5 C4 -178.16(19)
N1 C6 C5 C10 177.77(18)
C7 C6 C5 C10 -0.1(3)
N1 C2 C3 C4 -1.3(3)
C1 C2 C3 C4 176.2(2)
C5 C4 C3 C2 -0.4(3)
N1 C2 C1 P1 -21.2(2)
C3 C2 C1 P1 161.09(18)
C15 P1 C1 C2 144.60(13)
C18 P1 C1 C2 -106.00(14)
Co1 P1 C1 C2 18.49(14)
C8 C11 C12 C13 3.1(3)
C11 C8 C9 C10 -173.2(2)
C7 C8 C9 C10 1.8(3)
C7 N2 C13 C12 -5.5(3)
Co1 N2 C13 C12 175.70(15)
C7 N2 C13 C14 173.65(18)
Co1 N2 C13 C14 -5.2(3)
C11 C12 C13 N2 0.4(3)
C11 C12 C13 C14 -178.7(2)
C8 C9 C10 C5 0.7(3)
C4 C5 C10 C9 176.4(2)
C6 C5 C10 C9 -1.6(3)
